data_7013755
loop_
_publ_author_name
'Mehdoui, Thouraya'
'Berthet, Jean-Claude'
'Thu\'ery, Pierre'
'Ephritikhine, Michel'

_publ_section_title
;
 Lanthanide(III)/actinide(III) differentiation in coordination of azine
 molecules to tris(cyclopentadienyl) complexes of cerium and uranium.
;
_journal_issue 4
_journal_name_full 'Dalton transactions (Cambridge, England : 2003)'
_journal_page_first 579
_journal_page_last 590
_journal_paper_doi 10.1039/b313992a
_journal_year 2004
_chemical_formula_sum 'C31 H48 N Si3 U'
_chemical_formula_weight 757.00
_space_group_IT_number 2
_symmetry_cell_setting triclinic
_symmetry_space_group_name_Hall '-P 1'
_symmetry_space_group_name_H-M 'P -1'
_atom_sites_solution_hydrogens geom
_atom_sites_solution_primary patter
_atom_sites_solution_secondary difmap
_audit_creation_method SHELXL-97
_cell_angle_alpha 71.573(3)
_cell_angle_beta 81.505(3)
_cell_angle_gamma 89.047(4)
_cell_formula_units_Z 2
_cell_length_a 8.8808(5)
_cell_length_b 11.2881(7)
_cell_length_c 17.2643(12)
_cell_measurement_reflns_used 11263
_cell_measurement_temperature 100(2)
_cell_measurement_theta_max 25.68
_cell_measurement_theta_min 2.63
_cell_volume 1623.11(18)
_computing_cell_refinement 'DENZO-SMN (Otwinowski & Minor, 1997)'
_computing_data_collection 'Kappa-CCD software (Nonius B.V., 1998)'
_computing_data_reduction 'DENZO-SMN (Otwinowski & Minor, 1997)'
_computing_molecular_graphics 'SHELXTL (Sheldrick, 1999)'
_computing_publication_material 'SHELXTL (Sheldrick, 1999)'
_computing_structure_refinement 'SHELXL-97 (Sheldrick, 1997)'
_computing_structure_solution 'SHELXS-97 (Sheldrick, 1997)'
_diffrn_ambient_temperature 100(2)
_diffrn_measured_fraction_theta_full 0.924
_diffrn_measured_fraction_theta_max 0.924
_diffrn_measurement_device_type 'Nonius Kappa-CCD'
_diffrn_measurement_method '\f scans'
_diffrn_radiation_monochromator graphite
_diffrn_radiation_source 'fine-focus sealed tube'
_diffrn_radiation_type MoK\a
_diffrn_radiation_wavelength 0.71073
_diffrn_reflns_av_R_equivalents 0.0538
_diffrn_reflns_av_sigmaI/netI 0.0771
_diffrn_reflns_limit_h_max 10
_diffrn_reflns_limit_h_min -10
_diffrn_reflns_limit_k_max 13
_diffrn_reflns_limit_k_min -13
_diffrn_reflns_limit_l_max 21
_diffrn_reflns_limit_l_min -20
_diffrn_reflns_number 11263
_diffrn_reflns_theta_full 25.68
_diffrn_reflns_theta_max 25.68
_diffrn_reflns_theta_min 2.63
_diffrn_standards_decay_% 0
_diffrn_standards_interval_time 0
_exptl_absorpt_coefficient_mu 5.130
_exptl_absorpt_correction_T_max 0.638
_exptl_absorpt_correction_T_min 0.525
_exptl_absorpt_correction_type refdelf
_exptl_absorpt_process_details 'program DELABS from PLATON (Spek, 2000)'
_exptl_crystal_colour 'translucent dark brown'
_exptl_crystal_density_diffrn 1.549
_exptl_crystal_density_meas ?
_exptl_crystal_description parallelepiped
_exptl_crystal_F_000 750
_exptl_crystal_size_max 0.25
_exptl_crystal_size_mid 0.10
_exptl_crystal_size_min 0.08
_refine_diff_density_max 1.014
_refine_diff_density_min -0.665
_refine_diff_density_rms 0.134
_refine_ls_extinction_method none
_refine_ls_goodness_of_fit_ref 0.980
_refine_ls_hydrogen_treatment constr
_refine_ls_matrix_type full
_refine_ls_number_parameters 336
_refine_ls_number_reflns 5689
_refine_ls_number_restraints 0
_refine_ls_restrained_S_all 0.980
_refine_ls_R_factor_all 0.0408
_refine_ls_R_factor_gt 0.0307
_refine_ls_shift/su_max 0.001
_refine_ls_shift/su_mean 0.000
_refine_ls_structure_factor_coef Fsqd
_refine_ls_weighting_details 'calc w=1/[\s^2^(Fo^2^)] where P=(Fo^2^+2Fc^2^)/3'
_refine_ls_weighting_scheme calc
_refine_ls_wR_factor_gt 0.0643
_refine_ls_wR_factor_ref 0.0676
_reflns_number_gt 4917
_reflns_number_total 5689
_reflns_threshold_expression >2sigma(I)
_cod_data_source_file b313992a.txt
_cod_data_source_block (U,SiMe~3~,lutidine)
_cod_database_code 7013755

loop_
_symmetry_equiv_pos_as_xyz
'x, y, z'
'-x, -y, -z'

loop_
_atom_site_label
_atom_site_type_symbol
_atom_site_fract_x
_atom_site_fract_y
_atom_site_fract_z
_atom_site_U_iso_or_equiv
_atom_site_adp_type
_atom_site_occupancy
_atom_site_symmetry_multiplicity
_atom_site_calc_flag
_atom_site_refinement_flags
_atom_site_disorder_assembly
_atom_site_disorder_group
U U 0.58221(2) 0.518064(16) 0.752721(12) 0.01118(7) Uani 1 1 d . . .
Si1 Si 0.68345(15) 0.19016(12) 0.67669(9) 0.0156(3) Uani 1 1 d . . .
Si2 Si 0.76272(15) 0.76900(13) 0.52801(9) 0.0177(3) Uani 1 1 d . . .
Si3 Si 0.23779(15) 0.73028(13) 0.84198(9) 0.0162(3) Uani 1 1 d . . .
N N 0.3709(4) 0.3524(4) 0.8486(3) 0.0143(9) Uani 1 1 d . . .
C1 C 0.7397(5) 0.3058(5) 0.7256(3) 0.0182(11) Uani 1 1 d . . .
C2 C 0.8411(5) 0.4113(4) 0.6899(3) 0.0154(11) Uani 1 1 d . . .
H2 H 0.8737 0.4482 0.6337 0.018 Uiso 1 1 calc R . .
C3 C 0.8843(5) 0.4513(5) 0.7528(3) 0.0190(12) Uani 1 1 d . . .
H3 H 0.9497 0.5188 0.7455 0.023 Uiso 1 1 calc R . .
C4 C 0.8113(6) 0.3715(5) 0.8288(4) 0.0209(12) Uani 1 1 d . . .
H4 H 0.8202 0.3758 0.8809 0.025 Uiso 1 1 calc R . .
C5 C 0.7225(6) 0.2839(5) 0.8114(3) 0.0183(11) Uani 1 1 d . . .
H5 H 0.6613 0.2207 0.8508 0.022 Uiso 1 1 calc R . .
C6 C 0.4875(6) 0.1215(5) 0.7240(4) 0.0276(13) Uani 1 1 d . . .
H6A H 0.4702 0.0500 0.7073 0.041 Uiso 1 1 calc R . .
H6B H 0.4132 0.1829 0.7057 0.041 Uiso 1 1 calc R . .
H6C H 0.4788 0.0966 0.7830 0.041 Uiso 1 1 calc R . .
C7 C 0.8164(6) 0.0560(5) 0.7002(4) 0.0229(12) Uani 1 1 d . . .
H7A H 0.8040 0.0149 0.7587 0.034 Uiso 1 1 calc R . .
H7B H 0.9196 0.0869 0.6807 0.034 Uiso 1 1 calc R . .
H7C H 0.7932 -0.0023 0.6731 0.034 Uiso 1 1 calc R . .
C8 C 0.6947(6) 0.2564(5) 0.5620(3) 0.0240(12) Uani 1 1 d . . .
H8A H 0.6985 0.1895 0.5386 0.036 Uiso 1 1 calc R . .
H8B H 0.7848 0.3089 0.5395 0.036 Uiso 1 1 calc R . .
H8C H 0.6066 0.3047 0.5489 0.036 Uiso 1 1 calc R . .
C9 C 0.5946(5) 0.6651(4) 0.5875(3) 0.0137(10) Uani 1 1 d . . .
C10 C 0.5731(5) 0.5411(4) 0.5868(3) 0.0158(11) Uani 1 1 d . . .
H10 H 0.6445 0.4969 0.5628 0.019 Uiso 1 1 calc R . .
C11 C 0.4278(6) 0.4961(5) 0.6277(3) 0.0178(11) Uani 1 1 d . . .
H11 H 0.3868 0.4168 0.6364 0.021 Uiso 1 1 calc R . .
C12 C 0.3533(5) 0.5926(5) 0.6538(3) 0.0165(11) Uani 1 1 d . . .
H12 H 0.2554 0.5881 0.6827 0.020 Uiso 1 1 calc R . .
C13 C 0.4556(5) 0.6961(5) 0.6276(3) 0.0156(11) Uani 1 1 d . . .
H13 H 0.4353 0.7730 0.6354 0.019 Uiso 1 1 calc R . .
C14 C 0.6984(7) 0.9319(5) 0.4870(5) 0.0423(18) Uani 1 1 d . . .
H14A H 0.6541 0.9599 0.5321 0.063 Uiso 1 1 calc R . .
H14B H 0.6239 0.9341 0.4516 0.063 Uiso 1 1 calc R . .
H14C H 0.7841 0.9857 0.4562 0.063 Uiso 1 1 calc R . .
C15 C 0.9181(6) 0.7730(5) 0.5883(4) 0.0277(13) Uani 1 1 d . . .
H15A H 0.9595 0.6914 0.6066 0.042 Uiso 1 1 calc R . .
H15B H 0.8783 0.7980 0.6354 0.042 Uiso 1 1 calc R . .
H15C H 0.9968 0.8317 0.5542 0.042 Uiso 1 1 calc R . .
C16 C 0.8421(7) 0.7099(7) 0.4408(4) 0.0458(19) Uani 1 1 d . . .
H16A H 0.9359 0.7545 0.4129 0.069 Uiso 1 1 calc R . .
H16B H 0.7704 0.7224 0.4027 0.069 Uiso 1 1 calc R . .
H16C H 0.8609 0.6224 0.4623 0.069 Uiso 1 1 calc R . .
C17 C 0.4413(5) 0.6867(4) 0.8318(3) 0.0141(10) Uani 1 1 d . . .
C18 C 0.5722(5) 0.7519(4) 0.7786(3) 0.0136(10) Uani 1 1 d . . .
H18 H 0.5703 0.8204 0.7315 0.016 Uiso 1 1 calc R . .
C19 C 0.7046(5) 0.6975(5) 0.8077(3) 0.0160(11) Uani 1 1 d . . .
H19 H 0.8044 0.7215 0.7829 0.019 Uiso 1 1 calc R . .
C20 C 0.6577(5) 0.5985(4) 0.8824(3) 0.0138(10) Uani 1 1 d . . .
H20 H 0.7213 0.5474 0.9161 0.017 Uiso 1 1 calc R . .
C21 C 0.4980(5) 0.5926(5) 0.8956(3) 0.0165(11) Uani 1 1 d . . .
H21 H 0.4382 0.5351 0.9398 0.020 Uiso 1 1 calc R . .
C22 C 0.1779(6) 0.8330(5) 0.7442(3) 0.0209(12) Uani 1 1 d . . .
H22A H 0.1704 0.7850 0.7077 0.031 Uiso 1 1 calc R . .
H22B H 0.2518 0.9001 0.7181 0.031 Uiso 1 1 calc R . .
H22C H 0.0805 0.8666 0.7564 0.031 Uiso 1 1 calc R . .
C23 C 0.1120(5) 0.5855(5) 0.8858(4) 0.0245(13) Uani 1 1 d . . .
H23A H 0.1399 0.5360 0.9377 0.037 Uiso 1 1 calc R . .
H23B H 0.1240 0.5380 0.8481 0.037 Uiso 1 1 calc R . .
H23C H 0.0077 0.6085 0.8939 0.037 Uiso 1 1 calc R . .
C24 C 0.2106(6) 0.8195(5) 0.9182(4) 0.0260(13) Uani 1 1 d . . .
H24A H 0.1051 0.8385 0.9279 0.039 Uiso 1 1 calc R . .
H24B H 0.2710 0.8957 0.8964 0.039 Uiso 1 1 calc R . .
H24C H 0.2417 0.7697 0.9692 0.039 Uiso 1 1 calc R . .
C25 C 0.3973(5) 0.2888(4) 0.9257(3) 0.0158(11) Uani 1 1 d . . .
H25 H 0.4723 0.3201 0.9469 0.019 Uiso 1 1 calc R . .
C26 C 0.3190(6) 0.1795(4) 0.9749(3) 0.0165(11) Uani 1 1 d . . .
C27 C 0.2080(5) 0.1330(4) 0.9430(3) 0.0164(11) Uani 1 1 d . . .
H27 H 0.1538 0.0596 0.9745 0.020 Uiso 1 1 calc R . .
C28 C 0.1771(5) 0.1957(4) 0.8637(3) 0.0161(11) Uani 1 1 d . . .
C29 C 0.2602(5) 0.3058(4) 0.8204(3) 0.0154(11) Uani 1 1 d . . .
H29 H 0.2377 0.3502 0.7683 0.018 Uiso 1 1 calc R . .
C30 C 0.3574(7) 0.1119(5) 1.0591(4) 0.0322(14) Uani 1 1 d . . .
H30A H 0.4312 0.0501 1.0552 0.048 Uiso 1 1 calc R . .
H30B H 0.2669 0.0719 1.0949 0.048 Uiso 1 1 calc R . .
H30C H 0.3988 0.1705 1.0810 0.048 Uiso 1 1 calc R . .
C31 C 0.0666(6) 0.1449(5) 0.8234(4) 0.0220(12) Uani 1 1 d . . .
H31A H 0.0290 0.2124 0.7819 0.033 Uiso 1 1 calc R . .
H31B H -0.0169 0.1023 0.8642 0.033 Uiso 1 1 calc R . .
H31C H 0.1171 0.0875 0.7982 0.033 Uiso 1 1 calc R . .

loop_
_atom_site_aniso_label
_atom_site_aniso_U_11
_atom_site_aniso_U_22
_atom_site_aniso_U_33
_atom_site_aniso_U_23
_atom_site_aniso_U_13
_atom_site_aniso_U_12
U 0.01162(10) 0.01081(10) 0.01115(11) -0.00342(7) -0.00199(6) 0.00018(7)
Si1 0.0153(7) 0.0127(7) 0.0203(8) -0.0071(6) -0.0031(6) 0.0018(6)
Si2 0.0181(7) 0.0182(7) 0.0157(8) -0.0046(6) 0.0000(6) -0.0033(6)
Si3 0.0137(7) 0.0171(7) 0.0184(8) -0.0064(6) -0.0026(6) 0.0037(6)
N 0.016(2) 0.016(2) 0.012(2) -0.0065(18) 0.0000(17) 0.0023(17)
C1 0.011(2) 0.020(3) 0.024(3) -0.010(2) 0.002(2) 0.004(2)
C2 0.016(2) 0.016(2) 0.018(3) -0.010(2) -0.004(2) 0.005(2)
C3 0.015(3) 0.018(3) 0.028(3) -0.012(3) -0.007(2) 0.007(2)
C4 0.025(3) 0.020(3) 0.025(3) -0.014(3) -0.013(2) 0.011(2)
C5 0.019(3) 0.015(2) 0.015(3) 0.000(2) 0.002(2) 0.006(2)
C6 0.025(3) 0.022(3) 0.038(4) -0.012(3) -0.004(3) -0.001(2)
C7 0.021(3) 0.016(3) 0.032(4) -0.009(2) -0.004(2) 0.003(2)
C8 0.031(3) 0.024(3) 0.023(3) -0.014(3) -0.009(2) 0.008(2)
C9 0.016(2) 0.015(2) 0.008(3) 0.000(2) -0.003(2) -0.001(2)
C10 0.017(3) 0.019(3) 0.013(3) -0.006(2) -0.007(2) -0.001(2)
C11 0.022(3) 0.015(2) 0.019(3) -0.006(2) -0.013(2) -0.001(2)
C12 0.012(2) 0.023(3) 0.013(3) -0.002(2) -0.006(2) -0.001(2)
C13 0.018(3) 0.015(2) 0.014(3) -0.004(2) -0.005(2) 0.003(2)
C14 0.032(3) 0.026(3) 0.053(5) 0.012(3) -0.011(3) -0.006(3)
C15 0.019(3) 0.030(3) 0.032(4) -0.009(3) 0.002(2) -0.007(2)
C16 0.039(4) 0.073(5) 0.031(4) -0.030(4) 0.012(3) -0.027(4)
C17 0.018(2) 0.015(2) 0.010(3) -0.005(2) -0.003(2) 0.002(2)
C18 0.016(2) 0.012(2) 0.016(3) -0.009(2) -0.003(2) 0.002(2)
C19 0.018(3) 0.022(3) 0.013(3) -0.013(2) 0.003(2) -0.003(2)
C20 0.015(2) 0.014(2) 0.016(3) -0.008(2) -0.006(2) 0.008(2)
C21 0.018(3) 0.019(3) 0.011(3) -0.003(2) -0.002(2) -0.002(2)
C22 0.016(3) 0.028(3) 0.017(3) -0.006(2) -0.002(2) 0.007(2)
C23 0.012(3) 0.027(3) 0.032(4) -0.008(3) 0.000(2) 0.004(2)
C24 0.017(3) 0.029(3) 0.034(4) -0.015(3) -0.001(2) 0.008(2)
C25 0.014(2) 0.019(3) 0.020(3) -0.013(2) -0.003(2) 0.003(2)
C26 0.024(3) 0.012(2) 0.013(3) -0.004(2) -0.001(2) 0.005(2)
C27 0.019(3) 0.007(2) 0.020(3) -0.005(2) 0.008(2) -0.003(2)
C28 0.008(2) 0.015(2) 0.024(3) -0.010(2) 0.007(2) 0.003(2)
C29 0.012(2) 0.015(2) 0.019(3) -0.006(2) -0.001(2) 0.007(2)
C30 0.052(4) 0.024(3) 0.021(3) -0.005(3) -0.012(3) -0.005(3)
C31 0.018(3) 0.015(3) 0.033(4) -0.007(2) -0.004(2) -0.002(2)

loop_
_atom_type_symbol
_atom_type_description
_atom_type_scat_dispersion_real
_atom_type_scat_dispersion_imag
_atom_type_scat_source
C C 0.0033 0.0016 'International Tables Vol C Tables 4.2.6.8 and 6.1.1.4'
H H 0.0000 0.0000 'International Tables Vol C Tables 4.2.6.8 and 6.1.1.4'
N N 0.0061 0.0033 'International Tables Vol C Tables 4.2.6.8 and 6.1.1.4'
Si Si 0.0817 0.0704 'International Tables Vol C Tables 4.2.6.8 and 6.1.1.4'
U U -9.6767 9.6646 'International Tables Vol C Tables 4.2.6.8 and 6.1.1.4'

loop_
_geom_angle_atom_site_label_1
_geom_angle_atom_site_label_2
_geom_angle_atom_site_label_3
_geom_angle
_geom_angle_site_symmetry_1
_geom_angle_site_symmetry_3
_geom_angle_publ_flag
N U C3 117.79(14) . . ?
N U C19 121.45(13) . . ?
C3 U C19 77.92(14) . . ?
N U C9 129.59(13) . . ?
C3 U C9 99.92(15) . . ?
C19 U C9 97.09(14) . . ?
N U C12 83.21(14) . . ?
C3 U C12 144.26(15) . . ?
C19 U C12 117.32(15) . . ?
C9 U C12 48.67(14) . . ?
N U C11 82.85(14) . . ?
C3 U C11 119.57(15) . . ?
C19 U C11 141.29(15) . . ?
C9 U C11 48.45(14) . . ?
C12 U C11 29.49(14) . . ?
N U C13 110.51(13) . . ?
C3 U C13 127.81(15) . . ?
C19 U C13 93.58(15) . . ?
C9 U C13 29.32(14) . . ?
C12 U C13 29.05(14) . . ?
C11 U C13 47.91(14) . . ?
N U C10 109.51(13) . . ?
C3 U C10 96.32(15) . . ?
C19 U C10 125.15(14) . . ?
C9 U C10 29.37(14) . . ?
C12 U C10 48.06(14) . . ?
C11 U C10 28.83(14) . . ?
C13 U C10 47.70(14) . . ?
N U C18 114.94(13) . . ?
C3 U C18 105.14(14) . . ?
C19 U C18 29.02(14) . . ?
C9 U C18 82.69(14) . . ?
C12 U C18 89.04(14) . . ?
C11 U C18 116.07(14) . . ?
C13 U C18 69.02(14) . . ?
C10 U C18 111.66(14) . . ?
N U C2 113.92(13) . . ?
C3 U C2 29.09(14) . . ?
C19 U C2 103.44(14) . . ?
C9 U C2 83.15(14) . . ?
C12 U C2 117.69(15) . . ?
C11 U C2 90.73(14) . . ?
C13 U C2 112.22(15) . . ?
C10 U C2 70.30(15) . . ?
C18 U C2 126.26(13) . . ?
N U C4 90.53(14) . . ?
C3 U C4 29.13(15) . . ?
C19 U C4 82.76(15) . . ?
C9 U C4 128.28(15) . . ?
C12 U C4 159.28(15) . . ?
C11 U C4 130.18(14) . . ?
C13 U C4 156.91(16) . . ?
C10 U C4 117.29(15) . . ?
C18 U C4 111.44(14) . . ?
C2 U C4 47.64(15) . . ?
N U C20 94.62(13) . . ?
C3 U C20 78.97(14) . . ?
C19 U C20 29.33(14) . . ?
C9 U C20 126.12(14) . . ?
C12 U C20 130.81(14) . . ?
C11 U C20 160.25(14) . . ?
C13 U C20 116.46(14) . . ?
C10 U C20 154.45(14) . . ?
C18 U C20 47.56(14) . . ?
C2 U C20 108.05(14) . . ?
C4 U C20 69.24(14) . . ?
C8 Si1 C1 113.4(2) . . ?
C8 Si1 C6 109.9(3) . . ?
C1 Si1 C6 111.1(2) . . ?
C8 Si1 C7 108.2(2) . . ?
C1 Si1 C7 108.0(2) . . ?
C6 Si1 C7 106.0(2) . . ?
C15 Si2 C14 107.4(3) . . ?
C15 Si2 C16 108.1(3) . . ?
C14 Si2 C16 110.3(4) . . ?
C15 Si2 C9 114.9(2) . . ?
C14 Si2 C9 109.0(2) . . ?
C16 Si2 C9 107.1(3) . . ?
C17 Si3 C22 114.4(2) . . ?
C17 Si3 C24 107.2(2) . . ?
C22 Si3 C24 107.2(3) . . ?
C17 Si3 C23 109.8(2) . . ?
C22 Si3 C23 110.3(3) . . ?
C24 Si3 C23 107.8(3) . . ?
C29 N C25 116.7(4) . . ?
C29 N U 123.8(3) . . ?
C25 N U 117.4(3) . . ?
C5 C1 C2 105.5(4) . . ?
C5 C1 Si1 124.2(4) . . ?
C2 C1 Si1 128.1(4) . . ?
C5 C1 U 74.5(3) . . ?
C2 C1 U 72.8(3) . . ?
Si1 C1 U 130.4(2) . . ?
C3 C2 C1 109.3(5) . . ?
C3 C2 U 74.0(3) . . ?
C1 C2 U 78.4(3) . . ?
C2 C3 C4 108.0(5) . . ?
C2 C3 U 77.0(3) . . ?
C4 C3 U 76.9(3) . . ?
C5 C4 C3 107.1(5) . . ?
C5 C4 U 77.2(3) . . ?
C3 C4 U 73.9(3) . . ?
C4 C5 C1 110.1(5) . . ?
C4 C5 U 74.1(3) . . ?
C1 C5 U 77.1(3) . . ?
C13 C9 C10 106.1(4) . . ?
C13 C9 Si2 129.2(4) . . ?
C10 C9 Si2 123.7(4) . . ?
C13 C9 U 75.6(3) . . ?
C10 C9 U 75.7(3) . . ?
Si2 C9 U 122.9(2) . . ?
C11 C10 C9 109.2(4) . . ?
C11 C10 U 75.2(3) . . ?
C9 C10 U 74.9(3) . . ?
C10 C11 C12 108.1(4) . . ?
C10 C11 U 76.0(3) . . ?
C12 C11 U 75.2(3) . . ?
C13 C12 C11 107.1(4) . . ?
C13 C12 U 75.8(3) . . ?
C11 C12 U 75.3(3) . . ?
C12 C13 C9 109.5(4) . . ?
C12 C13 U 75.1(3) . . ?
C9 C13 U 75.0(3) . . ?
C21 C17 C18 105.5(4) . . ?
C21 C17 Si3 121.4(4) . . ?
C18 C17 Si3 131.0(4) . . ?
C21 C17 U 75.5(3) . . ?
C18 C17 U 74.0(3) . . ?
Si3 C17 U 128.4(2) . . ?
C19 C18 C17 109.9(4) . . ?
C19 C18 U 74.6(3) . . ?
C17 C18 U 76.9(3) . . ?
C18 C19 C20 107.2(4) . . ?
C18 C19 U 76.4(3) . . ?
C20 C19 U 77.1(3) . . ?
C21 C20 C19 107.3(4) . . ?
C21 C20 U 76.1(3) . . ?
C19 C20 U 73.6(3) . . ?
C20 C21 C17 110.1(4) . . ?
C20 C21 U 75.3(3) . . ?
C17 C21 U 75.7(3) . . ?
N C25 C26 123.7(5) . . ?
C25 C26 C27 117.9(5) . . ?
C25 C26 C30 120.8(5) . . ?
C27 C26 C30 121.3(5) . . ?
C26 C27 C28 120.2(4) . . ?
C29 C28 C27 117.1(5) . . ?
C29 C28 C31 120.2(5) . . ?
C27 C28 C31 122.6(4) . . ?
N C29 C28 124.4(5) . . ?

loop_
_geom_bond_atom_site_label_1
_geom_bond_atom_site_label_2
_geom_bond_distance
_geom_bond_site_symmetry_2
_geom_bond_publ_flag
U N 2.646(4) . ?
U C3 2.775(5) . ?
U C19 2.789(5) . ?
U C9 2.797(5) . ?
U C12 2.796(5) . ?
U C11 2.797(5) . ?
U C13 2.805(5) . ?
U C10 2.807(5) . ?
U C18 2.810(4) . ?
U C2 2.813(4) . ?
U C4 2.812(5) . ?
U C20 2.834(5) . ?
U C21 2.845(5) . ?
U C17 2.848(5) . ?
U C5 2.852(5) . ?
U C1 2.885(5) . ?
Si1 C8 1.871(6) . ?
Si1 C1 1.874(5) . ?
Si1 C6 1.876(5) . ?
Si1 C7 1.883(5) . ?
Si2 C15 1.857(6) . ?
Si2 C14 1.863(6) . ?
Si2 C16 1.875(6) . ?
Si2 C9 1.872(5) . ?
Si3 C17 1.863(5) . ?
Si3 C22 1.867(5) . ?
Si3 C24 1.881(5) . ?
Si3 C23 1.876(5) . ?
N C29 1.343(6) . ?
N C25 1.350(6) . ?
C1 C5 1.407(7) . ?
C1 C2 1.420(7) . ?
C2 C3 1.403(7) . ?
C3 C4 1.406(7) . ?
C4 C5 1.405(7) . ?
C9 C13 1.418(7) . ?
C9 C10 1.421(7) . ?
C10 C11 1.395(7) . ?
C11 C12 1.424(7) . ?
C12 C13 1.405(7) . ?
C17 C21 1.415(7) . ?
C17 C18 1.422(7) . ?
C18 C19 1.403(7) . ?
C19 C20 1.424(7) . ?
C20 C21 1.402(7) . ?
C25 C26 1.386(7) . ?
C26 C27 1.383(7) . ?
C26 C30 1.499(8) . ?
C27 C28 1.393(7) . ?
C28 C29 1.388(7) . ?
C28 C31 1.500(7) . ?
